data_2224208
loop_
_publ_author_name
'Dutkiewicz, Grzegorz'
'Samshuddin, S.'
'Narayana, B.'
'Yathirajan, H. S.'
'Kubicki, Maciej'

_publ_section_title
;
 (<i>E</i>)-3-(4-Chlorophenyl)-1-(1-naphthyl)prop-2-en-1-one
;
_journal_coeditor_code FK2008
_journal_issue 12
_journal_name_full 'Acta Crystallographica Section E'
_journal_page_first o3255
_journal_page_last o3256
_journal_paper_doi 10.1107/S1600536809050508
_journal_volume 65
_journal_year 2009
_chemical_formula_iupac 'C19 H13 Cl O'
_chemical_formula_moiety 'C19 H13 Cl O'
_chemical_formula_sum 'C19 H13 Cl O'
_chemical_formula_weight 292.74
_chemical_name_systematic
;
(<i>E</i>)-3-(4-Chlorophenyl)-1-(1-naphthyl)prop-2-en-1-one
;
_space_group_IT_number 7
_symmetry_cell_setting monoclinic
_symmetry_space_group_name_Hall 'P -2yc'
_symmetry_space_group_name_H-M 'P 1 c 1'
_atom_sites_solution_hydrogens geom
_atom_sites_solution_primary direct
_atom_sites_solution_secondary difmap
_audit_creation_method SHELXL-97
_cell_angle_alpha 90.00
_cell_angle_beta 98.091(10)
_cell_angle_gamma 90.00
_cell_formula_units_Z 2
_cell_length_a 12.0392(14)
_cell_length_b 8.0544(5)
_cell_length_c 7.8472(6)
_cell_measurement_reflns_used 1288
_cell_measurement_temperature 295(2)
_cell_measurement_theta_max 26.5868
_cell_measurement_theta_min 2.5279
_cell_volume 753.36(12)
_computing_cell_refinement 'CrysAlis Pro (Oxford Diffraction, 2009)'
_computing_data_collection 'CrysAlis Pro (Oxford Diffraction, 2009)'
_computing_data_reduction 'CrysAlis Pro (Oxford Diffraction, 2009)'
_computing_molecular_graphics 'Stereochemical Workstation Operation Manual (Siemens, 1989)'
_computing_publication_material 'SHELXL97 (Sheldrick, 2008)'
_computing_structure_refinement 'SHELXL97 (Sheldrick, 2008)'
_computing_structure_solution 'SIR92 (Altomare <i>et al.</i>,  1993)'
_diffrn_ambient_temperature 295.0(10)
_diffrn_detector_area_resol_mean 8.1929
_diffrn_measured_fraction_theta_full 0.998
_diffrn_measured_fraction_theta_max 0.917
_diffrn_measurement_device_type 'Oxford Diffraction Xcalibur (Sapphire2, large Be window)'
_diffrn_measurement_method '\w scan'
_diffrn_radiation_monochromator graphite
_diffrn_radiation_source 'Enhance (Mo) X-ray Source'
_diffrn_radiation_type 'Mo K\a'
_diffrn_radiation_wavelength 0.71073
_diffrn_reflns_av_R_equivalents 0.0143
_diffrn_reflns_av_sigmaI/netI 0.0217
_diffrn_reflns_limit_h_max 11
_diffrn_reflns_limit_h_min -14
_diffrn_reflns_limit_k_max 4
_diffrn_reflns_limit_k_min -9
_diffrn_reflns_limit_l_max 6
_diffrn_reflns_limit_l_min -9
_diffrn_reflns_number 2481
_diffrn_reflns_theta_full 25.00
_diffrn_reflns_theta_max 26.56
_diffrn_reflns_theta_min 2.53
_exptl_absorpt_coefficient_mu 0.249
_exptl_absorpt_correction_T_max 1.00000
_exptl_absorpt_correction_T_min 0.66649
_exptl_absorpt_correction_type multi-scan
_exptl_absorpt_process_details
;
(CrysAlis Pro; Oxford Diffraction, 2009)
;
_exptl_crystal_colour colourless
_exptl_crystal_density_diffrn 1.291
_exptl_crystal_density_method 'not measured'
_exptl_crystal_description block
_exptl_crystal_F_000 304
_exptl_crystal_size_max 0.30
_exptl_crystal_size_mid 0.20
_exptl_crystal_size_min 0.15
_refine_diff_density_max 0.119
_refine_diff_density_min -0.133
_refine_ls_abs_structure_details 'Flack (1983), 423 Friedel pairs'
_refine_ls_abs_structure_Flack 0.08(7)
_refine_ls_extinction_expression Fc^*^=kFc[1+0.001xFc^2^\l^3^/sin(2\q)]^-1/4^
_refine_ls_goodness_of_fit_ref 0.957
_refine_ls_hydrogen_treatment constr
_refine_ls_matrix_type full
_refine_ls_number_parameters 190
_refine_ls_number_reflns 1866
_refine_ls_number_restraints 2
_refine_ls_restrained_S_all 0.957
_refine_ls_R_factor_all 0.0478
_refine_ls_R_factor_gt 0.0348
_refine_ls_shift/su_max 0.001
_refine_ls_shift/su_mean 0.000
_refine_ls_structure_factor_coef Fsqd
_refine_ls_weighting_details 'calc w=1/[\s^2^(Fo^2^)+(0.0500P)^2^+0.0000P] where P=(Fo^2^+2Fc^2^)/3'
_refine_ls_weighting_scheme calc
_refine_ls_wR_factor_gt 0.0788
_refine_ls_wR_factor_ref 0.0832
_reflns_number_gt 1440
_reflns_number_total 1866
_reflns_threshold_expression I>2sigma(I)
_cod_data_source_file fk2008.cif
_cod_data_source_block I
_cod_original_cell_volume 753.36(11)
_cod_original_sg_symbol_H-M 'P c'
_cod_database_code 2224208
_cod_database_fobs_code 2224208

loop_
_symmetry_equiv_pos_as_xyz
'x, y, z'
'x, -y, z+1/2'

loop_
_atom_site_type_symbol
_atom_site_label
_atom_site_fract_x
_atom_site_fract_y
_atom_site_fract_z
_atom_site_U_iso_or_equiv
_atom_site_adp_type
_atom_site_calc_flag
_atom_site_refinement_flags
_atom_site_occupancy
_atom_site_disorder_assembly
_atom_site_disorder_group
C C1 0.0117(2) 0.4299(3) 0.5052(3) 0.0451(6) Uani d . 1 . .
C C2 -0.0556(2) 0.5690(3) 0.4967(3) 0.0543(7) Uani d . 1 . .
H H2 -0.0256 0.6681 0.5435 0.065 Uiso calc R 1 . .
C C3 -0.1681(2) 0.5651(4) 0.4195(4) 0.0618(7) Uani d . 1 . .
H H3 -0.2119 0.6605 0.4154 0.074 Uiso calc R 1 . .
C C4 -0.2124(2) 0.4207(4) 0.3508(4) 0.0617(7) Uani d . 1 . .
H H4 -0.2879 0.4175 0.3048 0.074 Uiso calc R 1 . .
C C5 -0.1473(2) 0.2754(3) 0.3471(3) 0.0521(6) Uani d . 1 . .
C C6 -0.1908(2) 0.1292(4) 0.2642(4) 0.0657(7) Uani d . 1 . .
H H6 -0.2661 0.1256 0.2173 0.079 Uiso calc R 1 . .
C C7 -0.1260(3) -0.0057(4) 0.2513(4) 0.0753(9) Uani d . 1 . .
H H7 -0.1567 -0.1010 0.1967 0.090 Uiso calc R 1 . .
C C8 -0.0125(3) -0.0015(4) 0.3204(4) 0.0697(8) Uani d . 1 . .
H H8 0.0325 -0.0934 0.3084 0.084 Uiso calc R 1 . .
C C9 0.0335(2) 0.1362(3) 0.4058(4) 0.0563(7) Uani d . 1 . .
H H9 0.1088 0.1355 0.4528 0.068 Uiso calc R 1 . .
C C10 -0.0321(2) 0.2793(3) 0.4233(3) 0.0469(6) Uani d . 1 . .
C C11 0.1246(2) 0.4368(3) 0.6114(3) 0.0526(6) Uani d . 1 . .
O O12 0.16532(16) 0.3125(2) 0.6876(3) 0.0740(6) Uani d . 1 . .
C C13 0.1853(2) 0.5973(3) 0.6331(3) 0.0562(7) Uani d . 1 . .
H H13 0.1563 0.6890 0.5698 0.067 Uiso calc R 1 . .
C C14 0.2804(2) 0.6132(3) 0.7411(4) 0.0581(7) Uani d . 1 . .
H H14 0.3076 0.5175 0.7989 0.070 Uiso calc R 1 . .
C C15 0.3469(2) 0.7639(4) 0.7790(4) 0.0543(7) Uani d . 1 . .
C C16 0.3072(2) 0.9202(3) 0.7270(4) 0.0637(8) Uani d . 1 . .
H H16 0.2357 0.9297 0.6651 0.076 Uiso calc R 1 . .
C C17 0.3705(2) 1.0620(4) 0.7642(4) 0.0682(9) Uani d . 1 . .
H H17 0.3421 1.1656 0.7282 0.082 Uiso calc R 1 . .
C C18 0.4770(2) 1.0472(4) 0.8560(4) 0.0674(9) Uani d . 1 . .
C C19 0.5195(2) 0.8945(4) 0.9109(4) 0.0711(8) Uani d . 1 . .
H H19 0.5912 0.8856 0.9723 0.085 Uiso calc R 1 . .
C C20 0.4540(2) 0.7544(4) 0.8731(4) 0.0674(8) Uani d . 1 . .
H H20 0.4821 0.6514 0.9115 0.081 Uiso calc R 1 . .
Cl Cl21 0.55687(8) 1.22525(11) 0.90310(13) 0.1042(4) Uani d . 1 . .

loop_
_atom_site_aniso_label
_atom_site_aniso_U_11
_atom_site_aniso_U_22
_atom_site_aniso_U_33
_atom_site_aniso_U_12
_atom_site_aniso_U_13
_atom_site_aniso_U_23
C1 0.0455(14) 0.0522(15) 0.0381(14) 0.0023(11) 0.0074(11) 0.0011(12)
C2 0.0602(17) 0.0538(15) 0.0500(16) 0.0043(12) 0.0113(13) -0.0061(13)
C3 0.0541(17) 0.0693(18) 0.0619(18) 0.0165(13) 0.0081(14) -0.0018(16)
C4 0.0477(15) 0.085(2) 0.0521(16) 0.0047(14) 0.0058(12) 0.0001(16)
C5 0.0527(15) 0.0656(17) 0.0384(15) -0.0037(13) 0.0074(12) 0.0013(14)
C6 0.0662(18) 0.077(2) 0.0528(17) -0.0111(17) 0.0052(14) -0.0025(17)
C7 0.102(3) 0.066(2) 0.057(2) -0.0178(18) 0.0114(18) -0.0110(16)
C8 0.104(3) 0.0555(17) 0.0522(17) 0.0068(16) 0.0217(17) -0.0032(15)
C9 0.0653(18) 0.0581(15) 0.0469(16) 0.0059(13) 0.0126(13) 0.0024(14)
C10 0.0550(16) 0.0516(14) 0.0364(14) 0.0008(12) 0.0144(12) 0.0049(12)
C11 0.0533(16) 0.0559(16) 0.0491(16) 0.0055(12) 0.0090(12) 0.0026(13)
O12 0.0674(13) 0.0677(12) 0.0812(15) 0.0034(10) -0.0100(11) 0.0117(12)
C13 0.0557(17) 0.0613(16) 0.0510(16) 0.0029(12) 0.0059(14) 0.0043(13)
C14 0.0491(15) 0.0708(17) 0.0544(17) 0.0051(13) 0.0071(13) 0.0069(15)
C15 0.0413(15) 0.073(2) 0.0478(16) -0.0009(13) 0.0049(12) 0.0011(13)
C16 0.0448(16) 0.079(2) 0.065(2) -0.0034(14) -0.0015(13) 0.0077(16)
C17 0.0483(17) 0.077(2) 0.078(2) -0.0085(13) 0.0042(15) 0.0113(16)
C18 0.0488(18) 0.089(2) 0.065(2) -0.0120(15) 0.0101(15) -0.0020(17)
C19 0.0420(16) 0.096(2) 0.073(2) 0.0000(15) -0.0023(14) -0.0061(19)
C20 0.0532(17) 0.080(2) 0.066(2) 0.0088(14) -0.0019(14) 0.0034(16)
Cl21 0.0772(5) 0.1122(7) 0.1174(8) -0.0353(5) -0.0068(5) -0.0004(6)

loop_
_atom_type_symbol
_atom_type_description
_atom_type_scat_dispersion_real
_atom_type_scat_dispersion_imag
_atom_type_scat_source
C C 0.0033 0.0016 'International Tables Vol C Tables 4.2.6.8 and 6.1.1.4'
H H 0.0000 0.0000 'International Tables Vol C Tables 4.2.6.8 and 6.1.1.4'
O O 0.0106 0.0060 'International Tables Vol C Tables 4.2.6.8 and 6.1.1.4'
Cl Cl 0.1484 0.1585 'International Tables Vol C Tables 4.2.6.8 and 6.1.1.4'

loop_
_geom_angle_atom_site_label_1
_geom_angle_atom_site_label_2
_geom_angle_atom_site_label_3
_geom_angle_site_symmetry_1
_geom_angle_site_symmetry_3
_geom_angle
_geom_angle_publ_flag
C2 C1 C10 . . 119.2(2) ?
C2 C1 C11 . . 118.7(2) ?
C10 C1 C11 . . 122.0(2) ?
C1 C2 C3 . . 121.9(3) ?
C1 C2 H2 . . 119.1 ?
C3 C2 H2 . . 119.1 ?
C4 C3 C2 . . 119.4(3) ?
C4 C3 H3 . . 120.3 ?
C2 C3 H3 . . 120.3 ?
C3 C4 C5 . . 122.0(2) ?
C3 C4 H4 . . 119.0 ?
C5 C4 H4 . . 119.0 ?
C4 C5 C6 . . 122.1(2) ?
C4 C5 C10 . . 118.8(2) ?
C6 C5 C10 . . 119.1(2) ?
C7 C6 C5 . . 121.7(3) ?
C7 C6 H6 . . 119.1 ?
C5 C6 H6 . . 119.1 ?
C6 C7 C8 . . 119.7(3) ?
C6 C7 H7 . . 120.1 ?
C8 C7 H7 . . 120.1 ?
C9 C8 C7 . . 121.0(3) ?
C9 C8 H8 . . 119.5 ?
C7 C8 H8 . . 119.5 ?
C8 C9 C10 . . 120.9(3) ?
C8 C9 H9 . . 119.5 ?
C10 C9 H9 . . 119.5 ?
C9 C10 C5 . . 117.6(2) ?
C9 C10 C1 . . 123.7(2) ?
C5 C10 C1 . . 118.6(2) ?
O12 C11 C13 . . 119.8(3) ?
O12 C11 C1 . . 120.6(2) ?
C13 C11 C1 . . 119.5(2) ?
C14 C13 C11 . . 121.5(3) ?
C14 C13 H13 . . 119.2 ?
C11 C13 H13 . . 119.2 ?
C13 C14 C15 . . 127.3(3) ?
C13 C14 H14 . . 116.3 ?
C15 C14 H14 . . 116.3 ?
C16 C15 C20 . . 117.4(3) ?
C16 C15 C14 . . 122.5(2) ?
C20 C15 C14 . . 120.1(3) ?
C17 C16 C15 . . 122.1(3) ?
C17 C16 H16 . . 119.0 ?
C15 C16 H16 . . 119.0 ?
C16 C17 C18 . . 118.8(3) ?
C16 C17 H17 . . 120.6 ?
C18 C17 H17 . . 120.6 ?
C19 C18 C17 . . 121.0(3) ?
C19 C18 Cl21 . . 120.0(2) ?
C17 C18 Cl21 . . 118.9(3) ?
C18 C19 C20 . . 119.0(3) ?
C18 C19 H19 . . 120.5 ?
C20 C19 H19 . . 120.5 ?
C19 C20 C15 . . 121.6(3) ?
C19 C20 H20 . . 119.2 ?
C15 C20 H20 . . 119.2 ?

loop_
_geom_bond_atom_site_label_1
_geom_bond_atom_site_label_2
_geom_bond_site_symmetry_2
_geom_bond_distance
_geom_bond_publ_flag
C1 C2 . 1.379(3) ?
C1 C10 . 1.438(3) ?
C1 C11 . 1.491(3) ?
C2 C3 . 1.404(4) ?
C2 H2 . 0.9300 ?
C3 C4 . 1.359(4) ?
C3 H3 . 0.9300 ?
C4 C5 . 1.410(4) ?
C4 H4 . 0.9300 ?
C5 C6 . 1.410(4) ?
C5 C10 . 1.431(3) ?
C6 C7 . 1.350(4) ?
C6 H6 . 0.9300 ?
C7 C8 . 1.398(4) ?
C7 H7 . 0.9300 ?
C8 C9 . 1.371(4) ?
C8 H8 . 0.9300 ?
C9 C10 . 1.415(3) ?
C9 H9 . 0.9300 ?
C11 O12 . 1.232(3) ?
C11 C13 . 1.483(4) ?
C13 C14 . 1.331(3) ?
C13 H13 . 0.9300 ?
C14 C15 . 1.462(4) ?
C14 H14 . 0.9300 ?
C15 C16 . 1.387(4) ?
C15 C20 . 1.395(4) ?
C16 C17 . 1.382(4) ?
C16 H16 . 0.9300 ?
C17 C18 . 1.385(4) ?
C17 H17 . 0.9300 ?
C18 C19 . 1.378(4) ?
C18 Cl21 . 1.737(3) ?
C19 C20 . 1.385(4) ?
C19 H19 . 0.9300 ?
C20 H20 . 0.9300 ?

loop_
_geom_hbond_atom_site_label_D
_geom_hbond_atom_site_label_H
_geom_hbond_atom_site_label_A
_geom_hbond_site_symmetry_A
_geom_hbond_distance_DH
_geom_hbond_distance_HA
_geom_hbond_distance_DA
_geom_hbond_angle_DHA
C17 H17 O12 1_565 0.93 2.42 3.180(4) 139.3
C3 H3 Cl21 2_474 0.93 2.92 3.703(3) 142.6
C8 H8 O12 2_554 0.93 2.64 3.546(4) 163.3

loop_
_geom_torsion_atom_site_label_1
_geom_torsion_atom_site_label_2
_geom_torsion_atom_site_label_3
_geom_torsion_atom_site_label_4
_geom_torsion_site_symmetry_1
_geom_torsion_site_symmetry_2
_geom_torsion_site_symmetry_3
_geom_torsion_site_symmetry_4
_geom_torsion
_geom_torsion_publ_flag
C10 C1 C2 C3 . . . . 4.0(4) ?
C11 C1 C2 C3 . . . . -171.1(2) ?
C1 C2 C3 C4 . . . . -0.1(4) ?
C2 C3 C4 C5 . . . . -3.1(4) ?
C3 C4 C5 C6 . . . . -175.0(3) ?
C3 C4 C5 C10 . . . . 2.1(4) ?
C4 C5 C6 C7 . . . . 175.5(3) ?
C10 C5 C6 C7 . . . . -1.6(4) ?
C5 C6 C7 C8 . . . . -0.4(4) ?
C6 C7 C8 C9 . . . . 1.9(4) ?
C7 C8 C9 C10 . . . . -1.3(4) ?
C8 C9 C10 C5 . . . . -0.7(3) ?
C8 C9 C10 C1 . . . . -177.5(2) ?
C4 C5 C10 C9 . . . . -175.1(2) ?
C6 C5 C10 C9 . . . . 2.1(3) ?
C4 C5 C10 C1 . . . . 1.9(3) ?
C6 C5 C10 C1 . . . . 179.1(2) ?
C2 C1 C10 C9 . . . . 171.9(2) ?
C11 C1 C10 C9 . . . . -13.2(4) ?
C2 C1 C10 C5 . . . . -4.8(3) ?
C11 C1 C10 C5 . . . . 170.1(2) ?
C2 C1 C11 O12 . . . . 146.6(3) ?
C10 C1 C11 O12 . . . . -28.3(4) ?
C2 C1 C11 C13 . . . . -29.9(3) ?
C10 C1 C11 C13 . . . . 155.1(2) ?
O12 C11 C13 C14 . . . . -3.9(4) ?
C1 C11 C13 C14 . . . . 172.7(2) ?
C11 C13 C14 C15 . . . . -178.0(3) ?
C13 C14 C15 C16 . . . . 11.7(4) ?
C13 C14 C15 C20 . . . . -169.2(3) ?
C20 C15 C16 C17 . . . . 0.6(4) ?
C14 C15 C16 C17 . . . . 179.7(3) ?
C15 C16 C17 C18 . . . . 0.2(4) ?
C16 C17 C18 C19 . . . . -0.4(4) ?
C16 C17 C18 Cl21 . . . . -180.0(2) ?
C17 C18 C19 C20 . . . . -0.1(4) ?
Cl21 C18 C19 C20 . . . . 179.4(2) ?
C18 C19 C20 C15 . . . . 0.9(4) ?
C16 C15 C20 C19 . . . . -1.2(4) ?
C14 C15 C20 C19 . . . . 179.7(3) ?

loop_
_cod_related_entry_id
_cod_related_entry_database
_cod_related_entry_code
1 ChemSpider 4650220
